data_4303430
loop_
_publ_author_name
'Meghan A. Dureen'
'Gregory C. Welch'
'Thomas M. Gilbert'
'Douglas W. Stephan'

_publ_section_title
;
Heterolytic Cleavage of Disulfides by Frustrated Lewis Pairs
;
_journal_name_full 'Inorganic Chemistry'
_journal_page_first 9910
_journal_page_last 9917
_journal_paper_doi 10.1021/ic901590s
_journal_volume 48
_journal_year 2009
_chemical_formula_sum 'C36 H41 B F15 P S2'
_chemical_formula_weight 864.59
_space_group_IT_number 14
_symmetry_cell_setting monoclinic
_symmetry_space_group_name_Hall '-P 2yn'
_symmetry_space_group_name_H-M 'P 1 21/n 1'
_atom_sites_solution_hydrogens geom
_atom_sites_solution_primary direct
_atom_sites_solution_secondary difmap
_audit_creation_method SHELXL-97
_cell_angle_alpha 90.00
_cell_angle_beta 98.3890(10)
_cell_angle_gamma 90.00
_cell_formula_units_Z 4
_cell_length_a 14.9509(4)
_cell_length_b 16.9921(4)
_cell_length_c 15.2385(4)
_cell_measurement_reflns_used 9760
_cell_measurement_temperature 150(2)
_cell_measurement_theta_max 31.88
_cell_measurement_theta_min 2.39
_cell_volume 3829.88(17)
_computing_cell_refinement 'Bruker SAINT'
_computing_data_collection 'Bruker APEX2'
_computing_data_reduction 'Bruker SAINT'
_computing_molecular_graphics 'Bruker SHELXTL'
_computing_publication_material 'Bruker SHELXTL'
_computing_structure_refinement 'SHELXL-97 (Sheldrick, 2008)'
_computing_structure_solution 'SHELXS-97 (Sheldrick, 2008)'
_diffrn_ambient_temperature 150(2)
_diffrn_measured_fraction_theta_full 0.998
_diffrn_measured_fraction_theta_max 0.998
_diffrn_measurement_device_type 'Bruker APEX-II CCD'
_diffrn_measurement_method '\f and \w scans'
_diffrn_radiation_monochromator graphite
_diffrn_radiation_source 'fine-focus sealed tube'
_diffrn_radiation_type MoK\a
_diffrn_radiation_wavelength 0.71073
_diffrn_reflns_av_R_equivalents 0.0257
_diffrn_reflns_av_sigmaI/netI 0.0268
_diffrn_reflns_limit_h_max 22
_diffrn_reflns_limit_h_min -22
_diffrn_reflns_limit_k_max 17
_diffrn_reflns_limit_k_min -25
_diffrn_reflns_limit_l_max 22
_diffrn_reflns_limit_l_min -22
_diffrn_reflns_number 62433
_diffrn_reflns_theta_full 31.97
_diffrn_reflns_theta_max 31.97
_diffrn_reflns_theta_min 1.78
_exptl_absorpt_coefficient_mu 0.281
_exptl_absorpt_correction_T_max 0.8958
_exptl_absorpt_correction_T_min 0.8383
_exptl_absorpt_correction_type multi-scan
_exptl_absorpt_process_details SADABS
_exptl_crystal_colour colourless
_exptl_crystal_density_diffrn 1.499
_exptl_crystal_density_method 'not measured'
_exptl_crystal_description block
_exptl_crystal_F_000 1776
_exptl_crystal_size_max 0.45
_exptl_crystal_size_mid 0.25
_exptl_crystal_size_min 0.20
_refine_diff_density_max 0.379
_refine_diff_density_min -0.291
_refine_diff_density_rms 0.052
_refine_ls_extinction_method none
_refine_ls_goodness_of_fit_ref 1.015
_refine_ls_hydrogen_treatment constr
_refine_ls_matrix_type full
_refine_ls_number_parameters 496
_refine_ls_number_reflns 13250
_refine_ls_number_restraints 0
_refine_ls_restrained_S_all 1.015
_refine_ls_R_factor_all 0.0562
_refine_ls_R_factor_gt 0.0370
_refine_ls_shift/su_max 0.002
_refine_ls_shift/su_mean 0.000
_refine_ls_structure_factor_coef Fsqd
_refine_ls_weighting_details 'calc w=1/[\s^2^(Fo^2^)+(0.0405P)^2^+1.5762P] where P=(Fo^2^+2Fc^2^)/3'
_refine_ls_weighting_scheme calc
_refine_ls_wR_factor_gt 0.0878
_refine_ls_wR_factor_ref 0.0982
_reflns_number_gt 10005
_reflns_number_total 13250
_reflns_threshold_expression >2sigma(I)
_cod_data_source_file ic901590s_si_002_3.cif
_cod_data_source_block '[tBu3PSiPr][iPrSB(C6F5)3]'
_cod_depositor_comments
;
The following automatic conversions were performed:
'_symmetry_cell_setting' value 'Monoclinic' changed to 'monoclinic'
according to '/home/saulius/struct/CIF-dictionaries/cif_core.dic'
dictionary named 'cif_core.dic' version 2.4.1 from 2010-06-29.

Automatic conversion script
Id: cif_fix_enum 1527 2010-12-29 10:47:43Z saulius 
;
_cod_database_code 4303430

loop_
_symmetry_equiv_pos_as_xyz
'x, y, z'
'-x+1/2, y+1/2, -z+1/2'
'-x, -y, -z'
'x-1/2, -y-1/2, z-1/2'

loop_
_atom_site_label
_atom_site_type_symbol
_atom_site_fract_x
_atom_site_fract_y
_atom_site_fract_z
_atom_site_U_iso_or_equiv
_atom_site_adp_type
_atom_site_occupancy
_atom_site_symmetry_multiplicity
_atom_site_calc_flag
_atom_site_refinement_flags
_atom_site_disorder_assembly
_atom_site_disorder_group
S1 S 0.63685(2) 0.196697(18) 0.18553(2) 0.02411(7) Uani 1 1 d . . .
S2 S 1.00693(2) 0.22806(2) -0.01879(2) 0.02846(7) Uani 1 1 d . . .
P1 P 1.13544(2) 0.206415(18) 0.047566(19) 0.01938(6) Uani 1 1 d . . .
F6 F 0.78380(5) 0.19271(5) -0.04234(5) 0.02801(16) Uani 1 1 d . . .
F10 F 0.48446(5) 0.16205(5) 0.02327(6) 0.03255(18) Uani 1 1 d . . .
F2 F 0.94195(6) 0.38774(5) 0.21477(6) 0.03587(19) Uani 1 1 d . . .
F1 F 0.81249(6) 0.28678(5) 0.22688(5) 0.02977(17) Uani 1 1 d . . .
F15 F 0.50189(6) 0.28995(5) -0.08406(5) 0.03343(18) Uani 1 1 d . . .
F5 F 0.68763(6) 0.34168(5) -0.07116(5) 0.02937(17) Uani 1 1 d . . .
F7 F 0.75337(6) 0.07955(5) -0.16115(5) 0.03348(18) Uani 1 1 d . . .
F11 F 0.62499(6) 0.37162(5) 0.20660(5) 0.03296(18) Uani 1 1 d . . .
F9 F 0.45776(6) 0.04675(5) -0.09380(6) 0.0386(2) Uani 1 1 d . . .
F4 F 0.81631(7) 0.44874(5) -0.07914(6) 0.0392(2) Uani 1 1 d . . .
F12 F 0.50197(7) 0.48509(5) 0.19710(7) 0.0466(2) Uani 1 1 d . . .
F13 F 0.37641(7) 0.50151(6) 0.04939(8) 0.0501(3) Uani 1 1 d . . .
F8 F 0.59086(7) 0.00414(5) -0.19036(6) 0.0387(2) Uani 1 1 d . . .
F3 F 0.94748(6) 0.47223(5) 0.06377(7) 0.0448(2) Uani 1 1 d . . .
F14 F 0.38099(6) 0.40296(6) -0.09042(7) 0.0445(2) Uani 1 1 d . . .
B1 B 0.64897(9) 0.25278(8) 0.07597(9) 0.0199(2) Uani 1 1 d . . .
C13 C 0.63539(8) 0.18574(7) -0.00236(8) 0.0202(2) Uani 1 1 d . . .
C7 C 0.74151(8) 0.30703(7) 0.07744(8) 0.0200(2) Uani 1 1 d . . .
C9 C 0.87836(9) 0.37654(7) 0.14394(9) 0.0252(2) Uani 1 1 d . . .
C19 C 0.56791(8) 0.32007(7) 0.06461(8) 0.0224(2) Uani 1 1 d . . .
C14 C 0.70012(8) 0.16023(7) -0.05260(8) 0.0212(2) Uani 1 1 d . . .
C17 C 0.53808(9) 0.08392(8) -0.08162(9) 0.0266(3) Uani 1 1 d . . .
C15 C 0.68616(9) 0.10076(7) -0.11550(8) 0.0242(2) Uani 1 1 d . . .
C12 C 0.74943(9) 0.35169(7) 0.00230(8) 0.0226(2) Uani 1 1 d . . .
C10 C 0.88131(9) 0.41931(7) 0.06773(10) 0.0297(3) Uani 1 1 d . . .
C24 C 0.50450(9) 0.33387(8) -0.01005(9) 0.0260(2) Uani 1 1 d . . .
C20 C 0.56401(9) 0.37488(8) 0.13185(9) 0.0261(2) Uani 1 1 d . . .
C18 C 0.55424(9) 0.14390(7) -0.02021(8) 0.0236(2) Uani 1 1 d . . .
C1 C 0.69579(10) 0.10272(7) 0.17938(9) 0.0277(3) Uani 1 1 d . . .
H1A H 0.6706 0.0760 0.1227 0.033 Uiso 1 1 calc R . .
C11 C 0.81560(9) 0.40717(7) -0.00373(9) 0.0273(3) Uani 1 1 d . . .
C8 C 0.80918(8) 0.32259(7) 0.14794(8) 0.0216(2) Uani 1 1 d . . .
C3 C 0.79699(10) 0.11241(9) 0.18142(10) 0.0350(3) Uani 1 1 d . . .
H3A H 0.8249 0.0606 0.1776 0.053 Uiso 1 1 calc R . .
H3B H 0.8229 0.1381 0.2369 0.053 Uiso 1 1 calc R . .
H3C H 0.8085 0.1448 0.1311 0.053 Uiso 1 1 calc R . .
C21 C 0.50139(10) 0.43525(8) 0.12811(10) 0.0319(3) Uani 1 1 d . . .
C33 C 1.10373(10) 0.15211(9) 0.14744(9) 0.0323(3) Uani 1 1 d . . .
C4 C 1.00884(9) 0.25609(9) -0.13659(8) 0.0309(3) Uani 1 1 d . . .
H4A H 1.0726 0.2589 -0.1490 0.037 Uiso 1 1 calc R . .
C23 C 0.44064(9) 0.39367(9) -0.01629(10) 0.0315(3) Uani 1 1 d . . .
C16 C 0.60454(10) 0.06241(7) -0.13054(8) 0.0269(3) Uani 1 1 d . . .
C22 C 0.43866(10) 0.44413(8) 0.05393(11) 0.0342(3) Uani 1 1 d . . .
C31 C 1.28107(12) 0.10102(11) 0.04497(12) 0.0449(4) Uani 1 1 d . . .
H31A H 1.3170 0.0684 0.0101 0.067 Uiso 1 1 calc R . .
H31B H 1.2537 0.0676 0.0862 0.067 Uiso 1 1 calc R . .
H31C H 1.3203 0.1402 0.0786 0.067 Uiso 1 1 calc R . .
C29 C 1.20601(10) 0.14331(9) -0.01782(9) 0.0321(3) Uani 1 1 d . . .
C25 C 1.19140(10) 0.30346(9) 0.07832(10) 0.0339(3) Uani 1 1 d . . .
C36 C 1.02376(12) 0.19273(12) 0.18308(11) 0.0474(4) Uani 1 1 d . . .
H36A H 1.0088 0.1636 0.2345 0.071 Uiso 1 1 calc R . .
H36B H 0.9711 0.1935 0.1366 0.071 Uiso 1 1 calc R . .
H36C H 1.0407 0.2468 0.2007 0.071 Uiso 1 1 calc R . .
C2 C 0.67565(13) 0.05168(9) 0.25649(10) 0.0409(4) Uani 1 1 d . . .
H2A H 0.7063 0.0008 0.2546 0.061 Uiso 1 1 calc R . .
H2B H 0.6103 0.0432 0.2517 0.061 Uiso 1 1 calc R . .
H2C H 0.6974 0.0782 0.3126 0.061 Uiso 1 1 calc R . .
C32 C 1.25307(12) 0.19157(12) -0.08391(11) 0.0476(5) Uani 1 1 d . . .
H32A H 1.2887 0.1562 -0.1161 0.071 Uiso 1 1 calc R . .
H32B H 1.2931 0.2308 -0.0514 0.071 Uiso 1 1 calc R . .
H32C H 1.2073 0.2183 -0.1261 0.071 Uiso 1 1 calc R . .
C35 C 1.18289(12) 0.14720(12) 0.22347(10) 0.0477(4) Uani 1 1 d . . .
H35A H 1.1637 0.1188 0.2735 0.071 Uiso 1 1 calc R . .
H35B H 1.2022 0.2004 0.2423 0.071 Uiso 1 1 calc R . .
H35C H 1.2334 0.1192 0.2032 0.071 Uiso 1 1 calc R . .
C6 C 0.95678(12) 0.19401(12) -0.19478(11) 0.0473(4) Uani 1 1 d . . .
H6A H 0.9568 0.2075 -0.2573 0.071 Uiso 1 1 calc R . .
H6B H 0.8944 0.1919 -0.1822 0.071 Uiso 1 1 calc R . .
H6C H 0.9856 0.1426 -0.1824 0.071 Uiso 1 1 calc R . .
C26 C 1.18530(12) 0.35599(9) -0.00467(12) 0.0411(4) Uani 1 1 d . . .
H26A H 1.2146 0.4066 0.0114 0.062 Uiso 1 1 calc R . .
H26B H 1.1217 0.3648 -0.0287 0.062 Uiso 1 1 calc R . .
H26C H 1.2158 0.3300 -0.0495 0.062 Uiso 1 1 calc R . .
C34 C 1.07200(13) 0.06831(10) 0.11982(12) 0.0472(4) Uani 1 1 d . . .
H34A H 1.0557 0.0403 0.1714 0.071 Uiso 1 1 calc R . .
H34B H 1.1209 0.0401 0.0969 0.071 Uiso 1 1 calc R . .
H34C H 1.0192 0.0712 0.0736 0.071 Uiso 1 1 calc R . .
C30 C 1.14639(15) 0.08183(11) -0.07178(12) 0.0538(5) Uani 1 1 d . . .
H30A H 1.1837 0.0494 -0.1053 0.081 Uiso 1 1 calc R . .
H30B H 1.0996 0.1085 -0.1130 0.081 Uiso 1 1 calc R . .
H30C H 1.1178 0.0483 -0.0315 0.081 Uiso 1 1 calc R . .
C28 C 1.29083(12) 0.29304(12) 0.11951(13) 0.0550(5) Uani 1 1 d . . .
H28A H 1.3178 0.3447 0.1348 0.083 Uiso 1 1 calc R . .
H28B H 1.3240 0.2670 0.0768 0.083 Uiso 1 1 calc R . .
H28C H 1.2941 0.2608 0.1732 0.083 Uiso 1 1 calc R . .
C5 C 0.96322(13) 0.33562(12) -0.15314(12) 0.0482(4) Uani 1 1 d . . .
H5A H 0.9639 0.3512 -0.2150 0.072 Uiso 1 1 calc R . .
H5B H 0.9958 0.3749 -0.1136 0.072 Uiso 1 1 calc R . .
H5C H 0.9006 0.3321 -0.1416 0.072 Uiso 1 1 calc R . .
C27 C 1.14121(16) 0.34708(11) 0.14476(12) 0.0553(5) Uani 1 1 d . . .
H27A H 1.1711 0.3975 0.1605 0.083 Uiso 1 1 calc R . .
H27B H 1.1420 0.3150 0.1983 0.083 Uiso 1 1 calc R . .
H27C H 1.0785 0.3566 0.1179 0.083 Uiso 1 1 calc R . .

loop_
_atom_site_aniso_label
_atom_site_aniso_U_11
_atom_site_aniso_U_22
_atom_site_aniso_U_33
_atom_site_aniso_U_23
_atom_site_aniso_U_13
_atom_site_aniso_U_12
S1 0.02837(16) 0.02603(14) 0.01929(13) 0.00090(11) 0.00799(11) -0.00354(11)
S2 0.01656(14) 0.04914(19) 0.01950(14) 0.00013(13) 0.00203(11) 0.00047(13)
P1 0.01681(13) 0.02685(14) 0.01442(13) 0.00130(11) 0.00207(10) -0.00076(11)
F6 0.0217(4) 0.0327(4) 0.0314(4) -0.0063(3) 0.0098(3) -0.0019(3)
F10 0.0233(4) 0.0410(4) 0.0350(4) -0.0076(4) 0.0100(3) -0.0075(3)
F2 0.0277(4) 0.0351(4) 0.0427(5) -0.0128(4) -0.0020(4) -0.0063(3)
F1 0.0335(4) 0.0359(4) 0.0189(3) 0.0003(3) 0.0002(3) -0.0069(3)
F15 0.0352(4) 0.0394(4) 0.0235(4) -0.0029(3) -0.0030(3) 0.0054(4)
F5 0.0351(4) 0.0336(4) 0.0194(3) 0.0047(3) 0.0040(3) 0.0017(3)
F7 0.0381(5) 0.0355(4) 0.0287(4) -0.0070(3) 0.0107(3) 0.0101(3)
F11 0.0403(5) 0.0355(4) 0.0233(4) -0.0074(3) 0.0054(3) 0.0021(4)
F9 0.0320(4) 0.0396(4) 0.0420(5) -0.0080(4) -0.0026(4) -0.0134(4)
F4 0.0492(5) 0.0302(4) 0.0430(5) 0.0153(4) 0.0232(4) 0.0031(4)
F12 0.0614(6) 0.0361(5) 0.0476(5) -0.0124(4) 0.0256(5) 0.0090(4)
F13 0.0378(5) 0.0374(5) 0.0786(7) 0.0065(5) 0.0206(5) 0.0170(4)
F8 0.0492(5) 0.0308(4) 0.0323(4) -0.0141(3) -0.0065(4) 0.0032(4)
F3 0.0362(5) 0.0304(4) 0.0709(7) 0.0021(4) 0.0179(5) -0.0136(4)
F14 0.0312(5) 0.0497(5) 0.0492(6) 0.0105(4) -0.0054(4) 0.0094(4)
B1 0.0211(6) 0.0228(6) 0.0168(5) -0.0014(5) 0.0056(5) -0.0016(5)
C13 0.0209(5) 0.0227(5) 0.0171(5) -0.0003(4) 0.0027(4) -0.0009(4)
C7 0.0223(5) 0.0191(5) 0.0196(5) -0.0020(4) 0.0066(4) 0.0003(4)
C9 0.0218(6) 0.0227(5) 0.0314(6) -0.0086(5) 0.0047(5) -0.0016(4)
C19 0.0213(6) 0.0255(5) 0.0215(5) 0.0002(4) 0.0071(4) -0.0005(4)
C14 0.0212(5) 0.0233(5) 0.0190(5) 0.0002(4) 0.0027(4) 0.0004(4)
C17 0.0261(6) 0.0263(6) 0.0251(6) -0.0003(5) -0.0037(5) -0.0051(5)
C15 0.0297(6) 0.0245(5) 0.0187(5) -0.0004(4) 0.0043(5) 0.0069(5)
C12 0.0252(6) 0.0218(5) 0.0220(5) -0.0001(4) 0.0070(5) 0.0027(4)
C10 0.0256(6) 0.0199(5) 0.0464(8) -0.0027(5) 0.0150(6) -0.0035(5)
C24 0.0237(6) 0.0288(6) 0.0261(6) 0.0008(5) 0.0057(5) 0.0001(5)
C20 0.0282(6) 0.0276(6) 0.0241(6) -0.0003(5) 0.0093(5) -0.0001(5)
C18 0.0223(6) 0.0272(6) 0.0215(5) -0.0006(4) 0.0039(5) -0.0014(4)
C1 0.0381(7) 0.0225(5) 0.0217(6) 0.0005(4) 0.0013(5) -0.0044(5)
C11 0.0323(7) 0.0204(5) 0.0330(7) 0.0047(5) 0.0171(5) 0.0035(5)
C8 0.0242(6) 0.0209(5) 0.0205(5) -0.0037(4) 0.0058(4) -0.0008(4)
C3 0.0365(8) 0.0299(6) 0.0384(8) -0.0006(6) 0.0045(6) 0.0044(6)
C21 0.0367(8) 0.0273(6) 0.0358(7) -0.0028(5) 0.0194(6) 0.0022(5)
C33 0.0315(7) 0.0470(8) 0.0199(6) 0.0084(5) 0.0082(5) -0.0014(6)
C4 0.0216(6) 0.0522(8) 0.0182(5) 0.0004(6) 0.0003(5) 0.0071(6)
C23 0.0230(6) 0.0344(7) 0.0371(7) 0.0078(6) 0.0044(5) 0.0021(5)
C16 0.0363(7) 0.0216(5) 0.0202(5) -0.0037(4) -0.0044(5) 0.0031(5)
C22 0.0271(7) 0.0288(6) 0.0502(9) 0.0064(6) 0.0170(6) 0.0070(5)
C31 0.0399(9) 0.0522(9) 0.0460(9) 0.0238(8) 0.0175(7) 0.0223(7)
C29 0.0342(7) 0.0376(7) 0.0268(6) 0.0070(5) 0.0127(6) 0.0142(6)
C25 0.0329(7) 0.0346(7) 0.0312(7) -0.0005(6) -0.0058(6) -0.0099(6)
C36 0.0424(9) 0.0749(12) 0.0295(7) 0.0072(8) 0.0211(7) 0.0049(8)
C2 0.0594(11) 0.0312(7) 0.0313(7) 0.0081(6) 0.0039(7) -0.0082(7)
C32 0.0458(9) 0.0660(11) 0.0369(8) 0.0244(8) 0.0259(7) 0.0289(8)
C35 0.0470(10) 0.0734(12) 0.0215(7) 0.0158(7) 0.0015(6) 0.0028(9)
C6 0.0359(8) 0.0760(12) 0.0264(7) -0.0135(8) -0.0072(6) 0.0044(8)
C26 0.0415(9) 0.0312(7) 0.0476(9) 0.0089(6) -0.0035(7) -0.0088(6)
C34 0.0526(10) 0.0458(9) 0.0453(9) 0.0166(7) 0.0144(8) -0.0124(8)
C30 0.0755(14) 0.0451(9) 0.0398(9) -0.0132(7) 0.0048(9) 0.0178(9)
C28 0.0386(9) 0.0635(11) 0.0548(11) 0.0169(9) -0.0205(8) -0.0233(8)
C5 0.0469(10) 0.0602(11) 0.0352(8) 0.0065(8) -0.0019(7) 0.0201(8)
C27 0.0792(14) 0.0432(9) 0.0413(9) -0.0181(8) 0.0011(9) -0.0059(9)

loop_
_atom_type_symbol
_atom_type_description
_atom_type_scat_dispersion_real
_atom_type_scat_dispersion_imag
_atom_type_scat_source
C C 0.0033 0.0016 'International Tables Vol C Tables 4.2.6.8 and 6.1.1.4'
H H 0.0000 0.0000 'International Tables Vol C Tables 4.2.6.8 and 6.1.1.4'
B B 0.0013 0.0007 'International Tables Vol C Tables 4.2.6.8 and 6.1.1.4'
F F 0.0171 0.0103 'International Tables Vol C Tables 4.2.6.8 and 6.1.1.4'
P P 0.1023 0.0942 'International Tables Vol C Tables 4.2.6.8 and 6.1.1.4'
S S 0.1246 0.1234 'International Tables Vol C Tables 4.2.6.8 and 6.1.1.4'

loop_
_geom_angle_atom_site_label_1
_geom_angle_atom_site_label_2
_geom_angle_atom_site_label_3
_geom_angle
_geom_angle_site_symmetry_1
_geom_angle_site_symmetry_3
_geom_angle_publ_flag
C1 S1 B1 106.03(6) . . ?
C4 S2 P1 111.90(5) . . ?
C25 P1 C29 111.57(7) . . ?
C25 P1 C33 112.41(7) . . ?
C29 P1 C33 111.80(7) . . ?
C25 P1 S2 108.31(5) . . ?
C29 P1 S2 113.18(5) . . ?
C33 P1 S2 98.95(5) . . ?
C13 B1 C19 113.08(10) . . ?
C13 B1 C7 114.19(9) . . ?
C19 B1 C7 102.34(9) . . ?
C13 B1 S1 105.42(8) . . ?
C19 B1 S1 105.56(8) . . ?
C7 B1 S1 116.13(8) . . ?
C14 C13 C18 112.88(11) . . ?
C14 C13 B1 126.56(11) . . ?
C18 C13 B1 120.42(10) . . ?
C8 C7 C12 113.09(11) . . ?
C8 C7 B1 128.87(10) . . ?
C12 C7 B1 117.52(11) . . ?
F2 C9 C10 119.80(12) . . ?
F2 C9 C8 120.13(12) . . ?
C10 C9 C8 120.06(12) . . ?
C24 C19 C20 113.12(11) . . ?
C24 C19 B1 127.08(11) . . ?
C20 C19 B1 119.55(11) . . ?
F6 C14 C15 114.80(11) . . ?
F6 C14 C13 121.02(10) . . ?
C15 C14 C13 124.18(12) . . ?
F9 C17 C16 120.08(11) . . ?
F9 C17 C18 120.28(12) . . ?
C16 C17 C18 119.64(12) . . ?
F7 C15 C16 119.80(11) . . ?
F7 C15 C14 120.09(12) . . ?
C16 C15 C14 120.10(12) . . ?
F5 C12 C11 116.12(11) . . ?
F5 C12 C7 118.78(11) . . ?
C11 C12 C7 125.10(12) . . ?
F3 C10 C11 120.75(13) . . ?
F3 C10 C9 120.35(13) . . ?
C11 C10 C9 118.90(12) . . ?
F15 C24 C23 114.35(12) . . ?
F15 C24 C19 121.61(11) . . ?
C23 C24 C19 124.02(12) . . ?
F11 C20 C21 115.71(12) . . ?
F11 C20 C19 119.81(11) . . ?
C21 C20 C19 124.47(13) . . ?
F10 C18 C17 115.45(11) . . ?
F10 C18 C13 119.92(11) . . ?
C17 C18 C13 124.62(12) . . ?
C3 C1 C2 110.74(12) . . ?
C3 C1 S1 112.93(9) . . ?
C2 C1 S1 107.80(10) . . ?
F4 C11 C10 120.23(12) . . ?
F4 C11 C12 120.60(13) . . ?
C10 C11 C12 119.17(12) . . ?
F1 C8 C7 122.28(11) . . ?
F1 C8 C9 114.07(11) . . ?
C7 C8 C9 123.65(11) . . ?
F12 C21 C22 120.03(13) . . ?
F12 C21 C20 120.38(14) . . ?
C22 C21 C20 119.60(13) . . ?
C35 C33 C34 109.23(14) . . ?
C35 C33 C36 108.07(13) . . ?
C34 C33 C36 106.59(14) . . ?
C35 C33 P1 112.14(10) . . ?
C34 C33 P1 109.47(10) . . ?
C36 C33 P1 111.16(11) . . ?
C6 C4 C5 110.00(13) . . ?
C6 C4 S2 107.87(11) . . ?
C5 C4 S2 108.55(10) . . ?
F14 C23 C22 119.62(13) . . ?
F14 C23 C24 120.64(13) . . ?
C22 C23 C24 119.74(13) . . ?
F8 C16 C15 120.50(12) . . ?
F8 C16 C17 120.92(12) . . ?
C15 C16 C17 118.56(11) . . ?
F13 C22 C21 120.61(14) . . ?
F13 C22 C23 120.42(14) . . ?
C21 C22 C23 118.96(13) . . ?
C30 C29 C31 109.20(14) . . ?
C30 C29 C32 107.25(14) . . ?
C31 C29 C32 107.00(13) . . ?
C30 C29 P1 110.14(11) . . ?
C31 C29 P1 110.45(10) . . ?
C32 C29 P1 112.66(10) . . ?
C27 C25 C28 108.83(15) . . ?
C27 C25 C26 106.60(14) . . ?
C28 C25 C26 109.88(13) . . ?
C27 C25 P1 110.22(12) . . ?
C28 C25 P1 111.72(12) . . ?
C26 C25 P1 109.47(10) . . ?

loop_
_geom_bond_atom_site_label_1
_geom_bond_atom_site_label_2
_geom_bond_distance
_geom_bond_site_symmetry_2
_geom_bond_publ_flag
S1 C1 1.8328(14) . ?
S1 B1 1.9536(13) . ?
S2 C4 1.8613(14) . ?
S2 P1 2.0694(4) . ?
P1 C25 1.8774(14) . ?
P1 C29 1.8875(14) . ?
P1 C33 1.8982(13) . ?
F6 C14 1.3554(14) . ?
F10 C18 1.3506(15) . ?
F2 C9 1.3437(15) . ?
F1 C8 1.3424(14) . ?
F15 C24 1.3481(15) . ?
F5 C12 1.3543(15) . ?
F7 C15 1.3518(15) . ?
F11 C20 1.3522(16) . ?
F9 C17 1.3455(15) . ?
F4 C11 1.3501(15) . ?
F12 C21 1.3490(16) . ?
F13 C22 1.3427(16) . ?
F8 C16 1.3412(14) . ?
F3 C10 1.3448(15) . ?
F14 C23 1.3427(17) . ?
B1 C13 1.6410(17) . ?
B1 C19 1.6568(18) . ?
B1 C7 1.6599(18) . ?
C13 C14 1.3882(17) . ?
C13 C18 1.3983(17) . ?
C7 C8 1.3895(17) . ?
C7 C12 1.3930(16) . ?
C9 C10 1.376(2) . ?
C9 C8 1.3900(17) . ?
C19 C24 1.3904(18) . ?
C19 C20 1.3922(17) . ?
C14 C15 1.3875(17) . ?
C17 C16 1.376(2) . ?
C17 C18 1.3809(17) . ?
C15 C16 1.3729(19) . ?
C12 C11 1.3794(18) . ?
C10 C11 1.372(2) . ?
C24 C23 1.3879(19) . ?
C20 C21 1.3844(19) . ?
C1 C3 1.518(2) . ?
C1 C2 1.5254(19) . ?
C21 C22 1.368(2) . ?
C33 C35 1.533(2) . ?
C33 C34 1.540(2) . ?
C33 C36 1.546(2) . ?
C4 C6 1.518(2) . ?
C4 C5 1.518(2) . ?
C23 C22 1.375(2) . ?
C31 C29 1.542(2) . ?
C29 C30 1.532(3) . ?
C29 C32 1.545(2) . ?
C25 C27 1.536(3) . ?
C25 C28 1.537(2) . ?
C25 C26 1.540(2) . ?

loop_
_cod_related_entry_id
_cod_related_entry_database
_cod_related_entry_code
1 ChemSpider 30660744
